data_4340945
loop_
_publ_author_name
'Reger, Daniel L.'
'Leitner, Andrew'
'Pellechia, Perry J.'
'Smith, Mark D.'

_publ_section_title
;
 Framework complexes of group 2 metals organized by homochiral rods and
 \p&#x00B7;&#x00B7;&#x00B7;\p stacking forces: a breathing supramolecular
 MOF.
;
_journal_issue 18
_journal_name_full 'Inorganic chemistry'
_journal_page_first 9932
_journal_page_last 9945
_journal_paper_doi 10.1021/ic501581c
_journal_volume 53
_journal_year 2014
_chemical_absolute_configuration ad
_chemical_formula_moiety 'C30 H22 Ca N2 O9, 0.91(H2 O)'
_chemical_formula_sum 'C30 H23.82 Ca N2 O9.91'
_chemical_formula_weight 610.97
_chemical_name_systematic
; 
 ? 
;
_space_group_IT_number 96
_symmetry_cell_setting tetragonal
_symmetry_space_group_name_Hall 'P 4nw 2abw'
_symmetry_space_group_name_H-M 'P 43 21 2'
_atom_sites_solution_hydrogens geom
_atom_sites_solution_primary direct
_atom_sites_solution_secondary difmap
_audit_creation_method SHELXL-97
_cell_angle_alpha 90.00
_cell_angle_beta 90.00
_cell_angle_gamma 90.00
_cell_formula_units_Z 8
_cell_length_a 20.8348(16)
_cell_length_b 20.8348(16)
_cell_length_c 14.064(2)
_cell_measurement_reflns_used 5906
_cell_measurement_temperature 296(2)
_cell_measurement_theta_max 21.089
_cell_measurement_theta_min 2.433
_cell_volume 6105.0(11)
_computing_cell_refinement 'SAINT-Plus Version 6.45 (Bruker, 2001)'
_computing_data_collection 'SMART Version 5.625 (Bruker, 2001)'
_computing_data_reduction 'SAINT-Plus Version 6.45 (Bruker, 2001)'
_computing_molecular_graphics various
_computing_publication_material 'SHELXTL Version 6.14 (Bruker, 2000)'
_computing_structure_refinement 'SHELXL-97 (Sheldrick, 1997)'
_computing_structure_solution 'SHELXS-97 (Sheldrick, 1990)'
_diffrn_ambient_temperature 296(2)
_diffrn_measured_fraction_theta_full 1.000
_diffrn_measured_fraction_theta_max 1.000
_diffrn_measurement_device_type 'Bruker SMART APEX CCD diffractometer'
_diffrn_measurement_method 'omega scans'
_diffrn_radiation_monochromator graphite
_diffrn_radiation_source 'fine-focus sealed tube'
_diffrn_radiation_type MoK\a
_diffrn_radiation_wavelength 0.71073
_diffrn_reflns_av_R_equivalents 0.0824
_diffrn_reflns_av_sigmaI/netI 0.0460
_diffrn_reflns_limit_h_max 24
_diffrn_reflns_limit_h_min -24
_diffrn_reflns_limit_k_max 24
_diffrn_reflns_limit_k_min -24
_diffrn_reflns_limit_l_max 16
_diffrn_reflns_limit_l_min -16
_diffrn_reflns_number 79416
_diffrn_reflns_theta_full 24.41
_diffrn_reflns_theta_max 24.41
_diffrn_reflns_theta_min 1.38
_exptl_absorpt_coefficient_mu 0.264
_exptl_absorpt_correction_type none
_exptl_crystal_colour yellow
_exptl_crystal_density_diffrn 1.329
_exptl_crystal_density_method 'not measured'
_exptl_crystal_description block
_exptl_crystal_F_000 2537
_exptl_crystal_size_max 0.22
_exptl_crystal_size_mid 0.20
_exptl_crystal_size_min 0.16
_refine_diff_density_max 0.561
_refine_diff_density_min -0.267
_refine_diff_density_rms 0.129
_refine_ls_abs_structure_details 'Flack H D (1983), Acta Cryst. A39, 876-881'
_refine_ls_abs_structure_Flack 0.01(5)
_refine_ls_extinction_coef 0.0015(3)
_refine_ls_extinction_expression Fc^*^=kFc[1+0.001xFc^2^\l^3^/sin(2\q)]^-1/4^
_refine_ls_extinction_method SHELXL
_refine_ls_goodness_of_fit_ref 1.033
_refine_ls_hydrogen_treatment mixed
_refine_ls_matrix_type full
_refine_ls_number_parameters 388
_refine_ls_number_reflns 5034
_refine_ls_number_restraints 168
_refine_ls_restrained_S_all 1.036
_refine_ls_R_factor_all 0.0695
_refine_ls_R_factor_gt 0.0564
_refine_ls_shift/su_max 0.000
_refine_ls_shift/su_mean 0.000
_refine_ls_structure_factor_coef Fsqd
_refine_ls_weighting_details 'calc w=1/[\s^2^(Fo^2^)+(0.0978P)^2^+0.0000P] where P=(Fo^2^+2Fc^2^)/3'
_refine_ls_weighting_scheme calc
_refine_ls_wR_factor_gt 0.1428
_refine_ls_wR_factor_ref 0.1516
_reflns_number_gt 4034
_reflns_number_total 5034
_reflns_threshold_expression >2sigma(I)
_cod_data_source_file ic501581c_si_002.cif
_cod_data_source_block 1
_cod_depositor_comments
;
The following automatic conversions were performed:

'_symmetry_cell_setting' value 'Tetragonal' changed to 'tetragonal'
according to
/home/saulius/struct/COD-crude-data--automatic-downloads/rss-feeds/ACS/lib/dictionaries/cif_core.dic
dictionary named 'cif_core.dic' version 2.4.2 from 2011-04-26.

Automatic conversion script
Id: cif_fix_values 2281 2013-09-26 08:29:07Z andrius 

 Adding full bibliography for 4340945--4340952.cif.
;
_cod_original_cell_volume 6104.9(12)
_cod_database_code 4340945

loop_
_symmetry_equiv_pos_as_xyz
'x, y, z'
'-x, -y, z+1/2'
'-y+1/2, x+1/2, z+3/4'
'y+1/2, -x+1/2, z+1/4'
'-x+1/2, y+1/2, -z+3/4'
'x+1/2, -y+1/2, -z+1/4'
'y, x, -z'
'-y, -x, -z+1/2'

loop_
_atom_site_label
_atom_site_type_symbol
_atom_site_fract_x
_atom_site_fract_y
_atom_site_fract_z
_atom_site_U_iso_or_equiv
_atom_site_adp_type
_atom_site_occupancy
_atom_site_symmetry_multiplicity
_atom_site_calc_flag
_atom_site_refinement_flags
_atom_site_disorder_assembly
_atom_site_disorder_group
Ca1 Ca 0.48895(3) -0.06322(3) 0.35007(5) 0.0372(2) Uani 1 1 d . . .
C1 C 0.2052(2) 0.0969(2) 0.3768(3) 0.0602(13) Uani 1 1 d D A .
C2 C 0.1903(2) 0.1658(2) 0.3781(3) 0.0652(14) Uani 1 1 d D . .
C3 C 0.2394(2) 0.2111(2) 0.3730(3) 0.0615(14) Uani 1 1 d D . .
C4 C 0.3047(2) 0.19221(18) 0.3632(3) 0.0520(11) Uani 1 1 d D . .
C5 C 0.3206(2) 0.12356(18) 0.3558(3) 0.0458(10) Uani 1 1 d D A .
C6 C 0.1273(3) 0.1845(3) 0.3840(4) 0.087(2) Uani 1 1 d D . .
H6 H 0.0952 0.1535 0.3862 0.105 Uiso 1 1 calc R . .
C7 C 0.1108(4) 0.2487(3) 0.3868(5) 0.102(2) Uani 1 1 d D . .
H7 H 0.0680 0.2610 0.3903 0.123 Uiso 1 1 calc R . .
C8 C 0.1590(4) 0.2943(3) 0.3844(4) 0.100(2) Uani 1 1 d D . .
H8 H 0.1483 0.3375 0.3875 0.121 Uiso 1 1 calc R . .
C9 C 0.2234(3) 0.2766(3) 0.3776(4) 0.0739(16) Uani 1 1 d D . .
C10 C 0.2741(4) 0.3210(3) 0.3741(4) 0.098(3) Uani 1 1 d D . .
H10 H 0.2646 0.3645 0.3786 0.118 Uiso 1 1 calc R . .
C11 C 0.3360(4) 0.3031(2) 0.3647(4) 0.088(2) Uani 1 1 d D . .
H11 H 0.3681 0.3341 0.3631 0.106 Uiso 1 1 calc R . .
C12 C 0.3521(3) 0.2375(2) 0.3574(3) 0.0674(14) Uani 1 1 d D . .
H12 H 0.3946 0.2252 0.3486 0.081 Uiso 1 1 calc R . .
C13 C 0.28459(17) 0.01053(18) 0.3583(3) 0.0448(9) Uani 1 1 d D A .
H13 H 0.2490 -0.0122 0.3890 0.054 Uiso 1 1 calc R . .
C14 C 0.2849(2) -0.0097(2) 0.2540(3) 0.0641(13) Uani 1 1 d D . .
H14A H 0.2425 -0.0052 0.2282 0.096 Uiso 1 1 calc R . .
H14B H 0.2983 -0.0536 0.2491 0.096 Uiso 1 1 calc R . .
H14C H 0.3141 0.0171 0.2191 0.096 Uiso 1 1 calc R . .
C15 C 0.34585(16) -0.00748(17) 0.4121(3) 0.0390(9) Uani 1 1 d D . .
N1 N 0.27079(14) 0.07964(16) 0.3660(2) 0.0455(8) Uani 1 1 d D . .
O1 O 0.16517(16) 0.05434(19) 0.3832(3) 0.0894(12) Uani 1 1 d D . .
O2 O 0.37488(13) 0.10465(13) 0.3404(2) 0.0523(7) Uani 1 1 d D . .
O3 O 0.38162(12) -0.04793(12) 0.3736(2) 0.0484(7) Uani 1 1 d D A .
O4 O 0.35361(12) 0.01620(13) 0.49268(19) 0.0482(7) Uani 1 1 d D A .
C16A C 0.7708(3) 0.0924(4) 0.3604(6) 0.049(2) Uiso 0.594(9) 1 d PD A 1
C17A C 0.7947(3) 0.1599(4) 0.3691(5) 0.0378(17) Uiso 0.594(9) 1 d PD A 1
C18A C 0.7496(3) 0.2105(3) 0.3716(5) 0.0414(18) Uiso 0.594(9) 1 d PD A 1
C19A C 0.6834(4) 0.1988(3) 0.3704(6) 0.044(2) Uiso 0.594(9) 1 d PD A 1
C20A C 0.6580(4) 0.1338(3) 0.3671(6) 0.041(2) Uiso 0.594(9) 1 d PD A 1
C21A C 0.8580(3) 0.1718(4) 0.3706(6) 0.062(2) Uiso 0.594(9) 1 d PD A 1
H21A H 0.8855 0.1369 0.3647 0.074 Uiso 0.594(9) 1 calc PR A 1
C22A C 0.8855(4) 0.2312(5) 0.3801(6) 0.056(2) Uiso 0.594(9) 1 d PD A 1
H22A H 0.9296 0.2372 0.3843 0.067 Uiso 0.594(9) 1 calc PR A 1
C23A C 0.8411(4) 0.2828(4) 0.3830(6) 0.065(2) Uiso 0.594(9) 1 d PD A 1
H23A H 0.8568 0.3244 0.3885 0.078 Uiso 0.594(9) 1 calc PR A 1
C24A C 0.7757(4) 0.2737(4) 0.3780(6) 0.054(2) Uiso 0.594(9) 1 d PD A 1
C25A C 0.7286(4) 0.3217(4) 0.3804(7) 0.067(3) Uiso 0.594(9) 1 d PD A 1
H25A H 0.7427 0.3640 0.3835 0.081 Uiso 0.594(9) 1 calc PR A 1
C26A C 0.6648(4) 0.3118(4) 0.3784(7) 0.067(3) Uiso 0.594(9) 1 d PD A 1
H26A H 0.6366 0.3463 0.3804 0.081 Uiso 0.594(9) 1 calc PR A 1
C27A C 0.6411(4) 0.2483(3) 0.3732(6) 0.053(2) Uiso 0.594(9) 1 d PD A 1
H27A H 0.5972 0.2406 0.3718 0.064 Uiso 0.594(9) 1 calc PR A 1
C28A C 0.6785(4) 0.0179(4) 0.3571(5) 0.049(4) Uiso 0.594(9) 1 d PD A 1
H28A H 0.7154 -0.0090 0.3402 0.059 Uiso 0.594(9) 1 calc PR A 1
C29A C 0.6548(6) -0.0072(5) 0.4526(6) 0.055(3) Uiso 0.594(9) 1 d PD A 1
H29A H 0.6889 -0.0051 0.4984 0.083 Uiso 0.594(9) 1 calc PR A 1
H29B H 0.6410 -0.0510 0.4457 0.083 Uiso 0.594(9) 1 calc PR A 1
H29C H 0.6194 0.0185 0.4740 0.083 Uiso 0.594(9) 1 calc PR A 1
C30A C 0.6307(4) 0.0105(6) 0.2761(5) 0.033(4) Uiso 0.594(9) 1 d PD A 1
N2A N 0.7031(3) 0.0845(3) 0.3613(5) 0.0420(19) Uiso 0.594(9) 1 d PD A 1
O5A O 0.8062(3) 0.0459(4) 0.3530(5) 0.077(2) Uiso 0.594(9) 1 d PD A 1
O6A O 0.6017(3) 0.1205(3) 0.3695(5) 0.052(2) Uiso 0.594(9) 1 d PD A 1
O7A O 0.58077(12) -0.02316(14) 0.2875(2) 0.0575(8) Uani 0.594(9) 1 d PD A 1
O8A O 0.64449(15) 0.03369(16) 0.1980(2) 0.0627(9) Uani 0.594(9) 1 d PD A 1
C16B C 0.7824(4) 0.0689(5) 0.3711(11) 0.064(4) Uiso 0.406(9) 1 d PD A 2
C17B C 0.8109(4) 0.1331(5) 0.3722(8) 0.053(3) Uiso 0.406(9) 1 d PD A 2
C18B C 0.7728(5) 0.1885(5) 0.3747(7) 0.040(3) Uiso 0.406(9) 1 d PD A 2
C19B C 0.7054(5) 0.1841(4) 0.3696(9) 0.054(3) Uiso 0.406(9) 1 d PD A 2
C20B C 0.6750(5) 0.1208(4) 0.3653(8) 0.034(3) Uiso 0.406(9) 1 d PD A 2
C21B C 0.8755(5) 0.1406(6) 0.3798(11) 0.078(4) Uiso 0.406(9) 1 d PD A 2
H21B H 0.9012 0.1040 0.3789 0.094 Uiso 0.406(9) 1 calc PR A 2
C22B C 0.9050(6) 0.1995(7) 0.3886(12) 0.097(5) Uiso 0.406(9) 1 d PD A 2
H22B H 0.9492 0.2022 0.3967 0.116 Uiso 0.406(9) 1 calc PR A 2
C23B C 0.8672(5) 0.2554(6) 0.3853(8) 0.048(3) Uiso 0.406(9) 1 d PD A 2
H23B H 0.8865 0.2956 0.3841 0.057 Uiso 0.406(9) 1 calc PR A 2
C24B C 0.8015(5) 0.2496(6) 0.3838(11) 0.079(4) Uiso 0.406(9) 1 d PD A 2
C25B C 0.7598(6) 0.3027(6) 0.3817(10) 0.064(4) Uiso 0.406(9) 1 d PD A 2
H25B H 0.7781 0.3432 0.3883 0.077 Uiso 0.406(9) 1 calc PR A 2
C26B C 0.6966(7) 0.3000(6) 0.3711(16) 0.115(7) Uiso 0.406(9) 1 d PD A 2
H26B H 0.6717 0.3368 0.3658 0.138 Uiso 0.406(9) 1 calc PR A 2
C27B C 0.6693(6) 0.2380(5) 0.3682(10) 0.065(4) Uiso 0.406(9) 1 d PD A 2
H27B H 0.6249 0.2341 0.3654 0.078 Uiso 0.406(9) 1 calc PR A 2
C28B C 0.6837(5) 0.0047(5) 0.3527(7) 0.036(4) Uiso 0.406(9) 1 d PD A 2
H28B H 0.7175 -0.0247 0.3315 0.043 Uiso 0.406(9) 1 calc PR A 2
C29B C 0.6642(9) -0.0191(8) 0.4497(9) 0.071(7) Uiso 0.406(9) 1 d PD A 2
H29D H 0.7008 -0.0186 0.4912 0.107 Uiso 0.406(9) 1 calc PR A 2
H29E H 0.6481 -0.0621 0.4446 0.107 Uiso 0.406(9) 1 calc PR A 2
H29F H 0.6313 0.0083 0.4751 0.107 Uiso 0.406(9) 1 calc PR A 2
C30B C 0.6341(7) 0.0040(11) 0.2740(8) 0.068(11) Uiso 0.406(9) 1 d PD A 2
N2B N 0.7148(3) 0.0676(4) 0.3603(6) 0.036(3) Uiso 0.406(9) 1 d PD A 2
O5B O 0.8097(5) 0.0174(6) 0.3674(9) 0.092(4) Uiso 0.406(9) 1 d PD A 2
O6B O 0.6161(4) 0.1139(5) 0.3669(8) 0.054(4) Uiso 0.406(9) 1 d PD A 2
O7B O 0.58077(12) -0.02316(14) 0.2875(2) 0.0575(8) Uani 0.406(9) 1 d PD A 2
O8B O 0.64449(15) 0.03369(16) 0.1980(2) 0.0627(9) Uani 0.406(9) 1 d PD A 2
O9 O 0.48758(15) 0.04570(12) 0.4250(2) 0.0514(7) Uani 1 1 d D A .
H9A H 0.4567(12) 0.0681(17) 0.405(3) 0.051(13) Uiso 1 1 d D . .
H9B H 0.5193(13) 0.0695(18) 0.413(3) 0.065(15) Uiso 1 1 d D . .
O1S O 0.6595(10) 0.4841(9) 0.1981(15) 0.150 Uiso 0.315(9) 1 d P B 3
O2S O 0.5809(11) 0.4878(10) 0.4931(17) 0.150 Uiso 0.258(10) 1 d P C 4
O3S O 0.6037(18) 0.4980(14) 0.105(2) 0.150 Uiso 0.187(11) 1 d P D 5
O4S O 0.5594(19) 0.4923(18) 0.739(3) 0.150 Uiso 0.151(9) 1 d P E 6

loop_
_atom_site_aniso_label
_atom_site_aniso_U_11
_atom_site_aniso_U_22
_atom_site_aniso_U_33
_atom_site_aniso_U_23
_atom_site_aniso_U_13
_atom_site_aniso_U_12
Ca1 0.0353(4) 0.0379(4) 0.0385(4) -0.0021(3) 0.0034(3) 0.0003(3)
C1 0.051(3) 0.071(3) 0.058(3) -0.004(2) -0.004(2) 0.022(2)
C2 0.071(3) 0.069(3) 0.056(3) -0.006(2) -0.002(2) 0.031(3)
C3 0.088(4) 0.064(3) 0.033(2) -0.004(2) -0.005(2) 0.038(3)
C4 0.075(3) 0.045(2) 0.035(2) -0.0012(18) -0.011(2) 0.009(2)
C5 0.059(3) 0.047(2) 0.031(2) 0.0005(18) -0.0029(19) 0.016(2)
C6 0.078(4) 0.101(5) 0.083(4) 0.002(3) 0.010(3) 0.053(3)
C7 0.106(5) 0.111(5) 0.089(5) 0.006(4) 0.013(4) 0.067(4)
C8 0.162(7) 0.085(4) 0.055(3) 0.000(3) 0.009(4) 0.079(5)
C9 0.114(5) 0.061(3) 0.046(3) -0.009(2) -0.002(3) 0.040(3)
C10 0.180(8) 0.058(4) 0.057(4) -0.003(3) -0.014(4) 0.045(5)
C11 0.160(6) 0.048(3) 0.056(4) 0.006(3) -0.025(4) -0.005(4)
C12 0.109(4) 0.054(3) 0.039(3) 0.004(2) -0.013(3) 0.004(3)
C13 0.040(2) 0.041(2) 0.052(2) -0.005(2) -0.0054(18) 0.0075(16)
C14 0.069(3) 0.068(3) 0.056(3) -0.021(2) -0.022(2) 0.017(2)
C15 0.0354(19) 0.0351(19) 0.046(2) -0.0006(19) 0.0012(17) 0.0008(15)
N1 0.0384(17) 0.049(2) 0.049(2) -0.0055(15) -0.0037(15) 0.0089(14)
O1 0.0406(18) 0.087(3) 0.141(4) -0.007(2) 0.000(2) 0.0121(18)
O2 0.0498(17) 0.0515(16) 0.0557(18) 0.0051(14) 0.0042(14) 0.0049(13)
O3 0.0409(15) 0.0431(16) 0.0613(19) -0.0055(13) 0.0021(13) 0.0052(11)
O4 0.0449(15) 0.0551(16) 0.0446(17) -0.0013(14) -0.0067(12) 0.0054(13)
O7A 0.0459(16) 0.0599(19) 0.0668(19) -0.0088(15) 0.0065(13) -0.0196(13)
O8A 0.0632(19) 0.080(2) 0.0455(19) -0.0015(15) -0.0030(14) -0.0269(16)
O7B 0.0459(16) 0.0599(19) 0.0668(19) -0.0088(15) 0.0065(13) -0.0196(13)
O8B 0.0632(19) 0.080(2) 0.0455(19) -0.0015(15) -0.0030(14) -0.0269(16)
O9 0.0457(16) 0.0405(15) 0.068(2) -0.0018(13) 0.0028(16) -0.0027(14)

loop_
_atom_type_symbol
_atom_type_description
_atom_type_scat_dispersion_real
_atom_type_scat_dispersion_imag
_atom_type_scat_source
C C 0.0033 0.0016 'International Tables Vol C Tables 4.2.6.8 and 6.1.1.4'
H H 0.0000 0.0000 'International Tables Vol C Tables 4.2.6.8 and 6.1.1.4'
N N 0.0061 0.0033 'International Tables Vol C Tables 4.2.6.8 and 6.1.1.4'
O O 0.0106 0.0060 'International Tables Vol C Tables 4.2.6.8 and 6.1.1.4'
Ca Ca 0.2262 0.3064 'International Tables Vol C Tables 4.2.6.8 and 6.1.1.4'

loop_
_geom_angle_atom_site_label_1
_geom_angle_atom_site_label_2
_geom_angle_atom_site_label_3
_geom_angle
_geom_angle_site_symmetry_1
_geom_angle_site_symmetry_3
O7A Ca1 O3 146.33(11) . .
O7A Ca1 O4 93.54(10) . 3_544
O3 Ca1 O4 98.90(10) . 3_544
O7A Ca1 O8B 99.01(12) . 4
O3 Ca1 O8B 113.58(11) . 4
O4 Ca1 O8B 82.06(10) 3_544 4
O7A Ca1 O8A 99.01(12) . 4
O3 Ca1 O8A 113.58(11) . 4
O4 Ca1 O8A 82.06(10) 3_544 4
O8B Ca1 O8A 0.00(10) 4 4
O7A Ca1 O9 80.75(10) . .
O3 Ca1 O9 78.53(10) . .
O4 Ca1 O9 163.51(10) 3_544 .
O8B Ca1 O9 114.02(11) 4 .
O8A Ca1 O9 114.02(11) 4 .
O7A Ca1 O7B 120.89(11) . 4
O3 Ca1 O7B 77.50(10) . 4
O4 Ca1 O7B 122.67(9) 3_544 4
O8B Ca1 O7B 50.75(9) 4 4
O8A Ca1 O7B 50.75(9) 4 4
O9 Ca1 O7B 72.99(9) . 4
O7A Ca1 O7A 120.89(11) . 4
O3 Ca1 O7A 77.50(10) . 4
O4 Ca1 O7A 122.67(9) 3_544 4
O8B Ca1 O7A 50.75(9) 4 4
O8A Ca1 O7A 50.75(9) 4 4
O9 Ca1 O7A 72.99(9) . 4
O7B Ca1 O7A 0.00(17) 4 4
O7A Ca1 O9 74.60(10) . 3_544
O3 Ca1 O9 79.67(9) . 3_544
O4 Ca1 O9 72.11(10) 3_544 3_544
O8B Ca1 O9 152.74(10) 4 3_544
O8A Ca1 O9 152.74(10) 4 3_544
O9 Ca1 O9 91.43(6) . 3_544
O7B Ca1 O9 154.46(8) 4 3_544
O7A Ca1 O9 154.46(8) 4 3_544
O7A Ca1 C30B 115.3(5) . 4
O3 Ca1 C30B 93.2(4) . 4
O4 Ca1 C30B 100.2(3) 3_544 4
O8B Ca1 C30B 25.41(18) 4 4
O8A Ca1 C30B 25.41(18) 4 4
O9 Ca1 C30B 96.2(3) . 4
O7B Ca1 C30B 25.97(17) 4 4
O7A Ca1 C30B 25.97(17) 4 4
O9 Ca1 C30B 168.3(5) 3_544 4
O7A Ca1 C30A 112.5(3) . 4
O3 Ca1 C30A 95.5(2) . 4
O4 Ca1 C30A 101.73(19) 3_544 4
O8B Ca1 C30A 24.80(12) 4 4
O8A Ca1 C30A 24.80(12) 4 4
O9 Ca1 C30A 94.74(19) . 4
O7B Ca1 C30A 25.99(11) 4 4
O7A Ca1 C30A 25.99(11) 4 4
O9 Ca1 C30A 171.3(3) 3_544 4
C30B Ca1 C30A 3.1(7) 4 4
O1 C1 N1 118.8(4) . .
O1 C1 C2 124.3(4) . .
N1 C1 C2 116.8(4) . .
C6 C2 C3 120.8(5) . .
C6 C2 C1 118.8(5) . .
C3 C2 C1 120.5(4) . .
C2 C3 C9 118.8(5) . .
C2 C3 C4 121.2(4) . .
C9 C3 C4 120.0(5) . .
C12 C4 C3 120.3(4) . .
C12 C4 C5 120.2(4) . .
C3 C4 C5 119.4(4) . .
O2 C5 N1 119.9(3) . .
O2 C5 C4 122.5(4) . .
N1 C5 C4 117.6(3) . .
C2 C6 C7 121.0(6) . .
C2 C6 H6 119.5 . .
C7 C6 H6 119.5 . .
C6 C7 C8 118.9(6) . .
C6 C7 H7 120.5 . .
C8 C7 H7 120.5 . .
C7 C8 C9 121.3(5) . .
C7 C8 H8 119.4 . .
C9 C8 H8 119.4 . .
C8 C9 C10 123.5(6) . .
C8 C9 C3 119.2(6) . .
C10 C9 C3 117.3(5) . .
C11 C10 C9 122.8(5) . .
C11 C10 H10 118.6 . .
C9 C10 H10 118.6 . .
C10 C11 C12 120.1(6) . .
C10 C11 H11 120.0 . .
C12 C11 H11 120.0 . .
C4 C12 C11 119.5(6) . .
C4 C12 H12 120.3 . .
C11 C12 H12 120.3 . .
N1 C13 C14 109.9(3) . .
N1 C13 C15 111.5(3) . .
C14 C13 C15 113.8(3) . .
N1 C13 H13 107.1 . .
C14 C13 H13 107.1 . .
C15 C13 H13 107.1 . .
C13 C14 H14A 109.5 . .
C13 C14 H14B 109.5 . .
H14A C14 H14B 109.5 . .
C13 C14 H14C 109.5 . .
H14A C14 H14C 109.5 . .
H14B C14 H14C 109.5 . .
O4 C15 O3 125.7(3) . .
O4 C15 C13 117.4(3) . .
O3 C15 C13 116.7(3) . .
C5 N1 C1 124.2(4) . .
C5 N1 C13 119.4(3) . .
C1 N1 C13 116.3(3) . .
C15 O3 Ca1 137.9(2) . .
C15 O4 Ca1 132.5(2) . 4
O5A C16A N2A 120.5(6) . .
O5A C16A C17A 123.5(6) . .
N2A C16A C17A 116.0(6) . .
C21A C17A C18A 121.0(6) . .
C21A C17A C16A 120.1(7) . .
C18A C17A C16A 118.8(5) . .
C19A C18A C17A 121.7(5) . .
C19A C18A C24A 122.4(6) . .
C17A C18A C24A 115.9(6) . .
C27A C19A C18A 120.4(6) . .
C27A C19A C20A 118.2(6) . .
C18A C19A C20A 121.4(6) . .
O6A C20A N2A 119.2(6) . .
O6A C20A C19A 124.5(7) . .
N2A C20A C19A 116.3(6) . .
C17A C21A C22A 125.4(8) . .
C17A C21A H21A 117.3 . .
C22A C21A H21A 117.3 . .
C21A C22A C23A 114.5(7) . .
C21A C22A H22A 122.8 . .
C23A C22A H22A 122.8 . .
C24A C23A C22A 122.6(7) . .
C24A C23A H23A 118.7 . .
C22A C23A H23A 118.7 . .
C23A C24A C25A 126.3(7) . .
C23A C24A C18A 120.4(7) . .
C25A C24A C18A 113.2(7) . .
C26A C25A C24A 125.5(7) . .
C26A C25A H25A 117.3 . .
C24A C25A H25A 117.3 . .
C25A C26A C27A 119.4(8) . .
C25A C26A H26A 120.3 . .
C27A C26A H26A 120.3 . .
C19A C27A C26A 119.1(8) . .
C19A C27A H27A 120.5 . .
C26A C27A H27A 120.5 . .
N2A C28A C30A 110.5(7) . .
N2A C28A C29A 113.5(7) . .
C30A C28A C29A 114.4(6) . .
N2A C28A H28A 105.9 . .
C30A C28A H28A 105.9 . .
C29A C28A H28A 105.9 . .
C28A C29A H29A 109.5 . .
C28A C29A H29B 109.5 . .
H29A C29A H29B 109.5 . .
C28A C29A H29C 109.5 . .
H29A C29A H29C 109.5 . .
H29B C29A H29C 109.5 . .
O8A C30A O7A 121.4(5) . .
O8A C30A C28A 118.4(5) . .
O7A C30A C28A 119.9(5) . .
O8A C30A Ca1 53.8(3) . 3_544
O7A C30A Ca1 67.7(3) . 3_544
C28A C30A Ca1 168.2(7) . 3_544
C20A N2A C16A 125.7(6) . .
C20A N2A C28A 117.4(5) . .
C16A N2A C28A 116.8(6) . .
C30A O7A Ca1 161.5(5) . .
C30A O7A Ca1 86.3(3) . 3_544
Ca1 O7A Ca1 107.60(11) . 3_544
C30A O8A Ca1 101.4(3) . 3_544
O5B C16B N2B 116.4(8) . .
O5B C16B C17B 128.1(9) . .
N2B C16B C17B 114.9(8) . .
C21B C17B C18B 117.8(8) . .
C21B C17B C16B 120.4(9) . .
C18B C17B C16B 121.6(7) . .
C17B C18B C19B 120.7(7) . .
C17B C18B C24B 120.3(8) . .
C19B C18B C24B 119.0(9) . .
C27B C19B C18B 120.2(8) . .
C27B C19B C20B 120.4(9) . .
C18B C19B C20B 119.5(8) . .
O6B C20B N2B 120.1(7) . .
O6B C20B C19B 122.3(9) . .
N2B C20B C19B 117.6(7) . .
C17B C21B C22B 123.3(11) . .
C17B C21B H21B 118.3 . .
C22B C21B H21B 118.3 . .
C21B C22B C23B 119.1(11) . .
C21B C22B H22B 120.5 . .
C23B C22B H22B 120.5 . .
C24B C23B C22B 119.0(9) . .
C24B C23B H23B 120.5 . .
C22B C23B H23B 120.5 . .
C23B C24B C25B 123.2(9) . .
C23B C24B C18B 120.1(10) . .
C25B C24B C18B 116.5(9) . .
C26B C25B C24B 125.5(10) . .
C26B C25B H25B 117.2 . .
C24B C25B H25B 117.2 . .
C25B C26B C27B 116.3(12) . .
C25B C26B H26B 121.8 . .
C27B C26B H26B 121.8 . .
C19B C27B C26B 122.3(10) . .
C19B C27B H27B 118.9 . .
C26B C27B H27B 118.9 . .
N2B C28B C29B 110.3(9) . .
N2B C28B C30B 111.3(9) . .
C29B C28B C30B 118.3(9) . .
N2B C28B H28B 105.3 . .
C29B C28B H28B 105.3 . .
C30B C28B H28B 105.3 . .
C28B C29B H29D 109.5 . .
C28B C29B H29E 109.5 . .
H29D C29B H29E 109.5 . .
C28B C29B H29F 109.5 . .
H29D C29B H29F 109.5 . .
H29E C29B H29F 109.5 . .
C28B C30B Ca1 166.8(14) . 3_544
C20B N2B C16B 125.0(7) . .
C20B N2B C28B 117.0(7) . .
C16B N2B C28B 117.7(8) . .
Ca1 O9 Ca1 98.17(9) . 4
Ca1 O9 H9A 112(3) . .
Ca1 O9 H9A 99(3) 4 .
Ca1 O9 H9B 116(3) . .
Ca1 O9 H9B 129(3) 4 .
H9A O9 H9B 102(3) . .

loop_
_geom_bond_atom_site_label_1
_geom_bond_atom_site_label_2
_geom_bond_distance
_geom_bond_site_symmetry_2
Ca1 O7A 2.265(3) .
Ca1 O3 2.283(3) .
Ca1 O4 2.301(3) 3_544
Ca1 O8B 2.373(3) 4
Ca1 O8A 2.373(3) 4
Ca1 O9 2.503(3) .
Ca1 O7B 2.673(3) 4
Ca1 O7A 2.673(3) 4
Ca1 O9 2.775(3) 3_544
Ca1 C30B 2.875(9) 4
Ca1 C30A 2.882(6) 4
C1 O1 1.221(6) .
C1 N1 1.420(5) .
C1 C2 1.469(6) .
C2 C6 1.372(6) .
C2 C3 1.394(7) .
C3 C9 1.406(6) .
C3 C4 1.424(6) .
C4 C12 1.369(6) .
C4 C5 1.472(5) .
C5 O2 1.217(4) .
C5 N1 1.391(5) .
C6 C7 1.381(7) .
C6 H6 0.9300 .
C7 C8 1.382(9) .
C7 H7 0.9300 .
C8 C9 1.393(8) .
C8 H8 0.9300 .
C9 C10 1.404(8) .
C10 C11 1.350(9) .
C10 H10 0.9300 .
C11 C12 1.411(7) .
C11 H11 0.9300 .
C12 H12 0.9300 .
C13 N1 1.472(5) .
C13 C14 1.526(5) .
C13 C15 1.530(5) .
C13 H13 0.9800 .
C14 H14A 0.9600 .
C14 H14B 0.9600 .
C14 H14C 0.9600 .
C15 O4 1.247(4) .
C15 O3 1.248(4) .
O4 Ca1 2.301(3) 4
C16A O5A 1.223(9) .
C16A N2A 1.420(7) .
C16A C17A 1.496(8) .
C17A C21A 1.342(8) .
C17A C18A 1.412(9) .
C18A C19A 1.400(8) .
C18A C24A 1.428(8) .
C19A C27A 1.357(9) .
C19A C20A 1.453(7) .
C20A O6A 1.206(8) .
C20A N2A 1.394(8) .
C21A C22A 1.369(9) .
C21A H21A 0.9300 .
C22A C23A 1.418(10) .
C22A H22A 0.9300 .
C23A C24A 1.377(10) .
C23A H23A 0.9300 .
C24A C25A 1.402(10) .
C25A C26A 1.345(11) .
C25A H25A 0.9300 .
C26A C27A 1.414(8) .
C26A H26A 0.9300 .
C27A H27A 0.9300 .
C28A N2A 1.482(8) .
C28A C30A 1.522(7) .
C28A C29A 1.524(7) .
C28A H28A 0.9800 .
C29A H29A 0.9600 .
C29A H29B 0.9600 .
C29A H29C 0.9600 .
C30A O8A 1.233(6) .
C30A O7A 1.266(6) .
C30A Ca1 2.882(6) 3_544
O7A Ca1 2.673(3) 3_544
O8A Ca1 2.373(3) 3_544
C16B O5B 1.215(10) .
C16B N2B 1.418(9) .
C16B C17B 1.464(10) .
C17B C21B 1.360(10) .
C17B C18B 1.400(10) .
C18B C19B 1.408(10) .
C18B C24B 1.413(9) .
C19B C27B 1.351(10) .
C19B C20B 1.466(8) .
C20B O6B 1.234(9) .
C20B N2B 1.386(9) .
C21B C22B 1.377(11) .
C21B H21B 0.9300 .
C22B C23B 1.406(12) .
C22B H22B 0.9300 .
C23B C24B 1.376(11) .
C23B H23B 0.9300 .
C24B C25B 1.407(12) .
C25B C26B 1.325(12) .
C25B H25B 0.9300 .
C26B C27B 1.412(10) .
C26B H26B 0.9300 .
C27B H27B 0.9300 .
C28B N2B 1.465(9) .
C28B C29B 1.508(9) .
C28B C30B 1.514(8) .
C28B H28B 0.9800 .
C29B H29D 0.9600 .
C29B H29E 0.9600 .
C29B H29F 0.9600 .
C30B Ca1 2.875(9) 3_544
O9 Ca1 2.775(3) 4
O9 H9A 0.845(15) .
O9 H9B 0.845(15) .
O4S O4S 1.56(8) 8_666

loop_
_geom_hbond_atom_site_label_D
_geom_hbond_atom_site_label_H
_geom_hbond_atom_site_label_A
_geom_hbond_distance_DH
_geom_hbond_distance_HA
_geom_hbond_distance_DA
_geom_hbond_angle_DHA
O9 H9A O2 0.845(15) 2.074(17) 2.905(4) 167(4)
O9 H9B O6A 0.845(15) 2.109(17) 2.949(7) 173(4)
O9 H9B O6B 0.845(15) 2.310(19) 3.140(9) 167(4)

loop_
_geom_torsion_atom_site_label_1
_geom_torsion_atom_site_label_2
_geom_torsion_atom_site_label_3
_geom_torsion_atom_site_label_4
_geom_torsion
_geom_torsion_site_symmetry_1
_geom_torsion_site_symmetry_4
O1 C1 C2 C6 -2.1(8) . .
N1 C1 C2 C6 177.0(5) . .
O1 C1 C2 C3 178.2(5) . .
N1 C1 C2 C3 -2.7(7) . .
C6 C2 C3 C9 2.3(8) . .
C1 C2 C3 C9 -178.0(4) . .
C6 C2 C3 C4 -177.6(5) . .
C1 C2 C3 C4 2.2(7) . .
C2 C3 C4 C12 179.3(4) . .
C9 C3 C4 C12 -0.6(7) . .
C2 C3 C4 C5 1.6(7) . .
C9 C3 C4 C5 -178.3(4) . .
C12 C4 C5 O2 -3.2(6) . .
C3 C4 C5 O2 174.5(4) . .
C12 C4 C5 N1 177.6(4) . .
C3 C4 C5 N1 -4.8(6) . .
C3 C2 C6 C7 -1.2(9) . .
C1 C2 C6 C7 179.1(5) . .
C2 C6 C7 C8 -0.6(10) . .
C6 C7 C8 C9 1.2(10) . .
C7 C8 C9 C10 179.5(6) . .
C7 C8 C9 C3 0.0(9) . .
C2 C3 C9 C8 -1.7(7) . .
C4 C3 C9 C8 178.2(5) . .
C2 C3 C9 C10 178.8(5) . .
C4 C3 C9 C10 -1.4(7) . .
C8 C9 C10 C11 -178.0(6) . .
C3 C9 C10 C11 1.5(9) . .
C9 C10 C11 C12 0.3(9) . .
C3 C4 C12 C11 2.4(7) . .
C5 C4 C12 C11 -179.9(4) . .
C10 C11 C12 C4 -2.3(8) . .
N1 C13 C15 O4 43.7(5) . .
C14 C13 C15 O4 168.8(4) . .
N1 C13 C15 O3 -140.8(3) . .
C14 C13 C15 O3 -15.7(5) . .
O2 C5 N1 C1 -175.0(4) . .
C4 C5 N1 C1 4.3(6) . .
O2 C5 N1 C13 0.2(6) . .
C4 C5 N1 C13 179.5(3) . .
O1 C1 N1 C5 178.5(4) . .
C2 C1 N1 C5 -0.7(6) . .
O1 C1 N1 C13 3.2(6) . .
C2 C1 N1 C13 -176.0(4) . .
C14 C13 N1 C5 -83.8(4) . .
C15 C13 N1 C5 43.4(5) . .
C14 C13 N1 C1 91.7(4) . .
C15 C13 N1 C1 -141.0(4) . .
O4 C15 O3 Ca1 -46.8(6) . .
C13 C15 O3 Ca1 138.1(3) . .
O7A Ca1 O3 C15 -58.6(5) . .
O4 Ca1 O3 C15 -169.0(4) 3_544 .
O8B Ca1 O3 C15 105.9(4) 4 .
O8A Ca1 O3 C15 105.9(4) 4 .
O9 Ca1 O3 C15 -5.5(4) . .
O7B Ca1 O3 C15 69.4(4) 4 .
O7A Ca1 O3 C15 69.4(4) 4 .
O9 Ca1 O3 C15 -99.1(4) 3_544 .
C30B Ca1 O3 C15 90.2(5) 4 .
C30A Ca1 O3 C15 88.2(4) 4 .
O3 C15 O4 Ca1 8.9(6) . 4
C13 C15 O4 Ca1 -176.0(2) . 4
O5A C16A C17A C21A -1.0(13) . .
N2A C16A C17A C21A 178.8(7) . .
O5A C16A C17A C18A 176.3(8) . .
N2A C16A C17A C18A -3.9(10) . .
C21A C17A C18A C19A -179.8(8) . .
C16A C17A C18A C19A 2.9(11) . .
C21A C17A C18A C24A -1.5(11) . .
C16A C17A C18A C24A -178.7(7) . .
C17A C18A C19A C27A 179.7(7) . .
C24A C18A C19A C27A 1.5(12) . .
C17A C18A C19A C20A 0.4(11) . .
C24A C18A C19A C20A -177.8(8) . .
C27A C19A C20A O6A -2.2(13) . .
C18A C19A C20A O6A 177.1(8) . .
C27A C19A C20A N2A 178.1(7) . .
C18A C19A C20A N2A -2.6(12) . .
C18A C17A C21A C22A 4.1(13) . .
C16A C17A C21A C22A -178.7(8) . .
C17A C21A C22A C23A -3.6(13) . .
C21A C22A C23A C24A 0.9(13) . .
C22A C23A C24A C25A -180.0(9) . .
C22A C23A C24A C18A 1.4(13) . .
C19A C18A C24A C23A 177.3(8) . .
C17A C18A C24A C23A -1.0(11) . .
C19A C18A C24A C25A -1.6(11) . .
C17A C18A C24A C25A -179.9(7) . .
C23A C24A C25A C26A -177.8(10) . .
C18A C24A C25A C26A 1.0(13) . .
C24A C25A C26A C27A -0.2(15) . .
C18A C19A C27A C26A -0.6(12) . .
C20A C19A C27A C26A 178.7(8) . .
C25A C26A C27A C19A 0.0(13) . .
N2A C28A C30A O8A 45.4(14) . .
C29A C28A C30A O8A 175.0(10) . .
N2A C28A C30A O7A -140.3(10) . .
C29A C28A C30A O7A -10.6(16) . .
N2A C28A C30A Ca1 92(3) . 3_544
C29A C28A C30A Ca1 -139(3) . 3_544
O6A C20A N2A C16A -178.3(8) . .
C19A C20A N2A C16A 1.4(12) . .
O6A C20A N2A C28A 0.8(11) . .
C19A C20A N2A C28A -179.6(7) . .
O5A C16A N2A C20A -178.4(8) . .
C17A C16A N2A C20A 1.8(12) . .
O5A C16A N2A C28A 2.5(11) . .
C17A C16A N2A C28A -177.3(6) . .
C30A C28A N2A C20A 54.4(10) . .
C29A C28A N2A C20A -75.7(10) . .
C30A C28A N2A C16A -126.4(8) . .
C29A C28A N2A C16A 103.5(9) . .
O8A C30A O7A Ca1 -135.2(8) . .
C28A C30A O7A Ca1 51(3) . .
Ca1 C30A O7A Ca1 -139.5(16) 3_544 .
O8A C30A O7A Ca1 4.3(12) . 3_544
C28A C30A O7A Ca1 -169.9(11) . 3_544
O3 Ca1 O7A C30A 76.1(17) . .
O4 Ca1 O7A C30A -172.0(17) 3_544 .
O8B Ca1 O7A C30A -89.5(17) 4 .
O8A Ca1 O7A C30A -89.5(17) 4 .
O9 Ca1 O7A C30A 23.5(17) . .
O7B Ca1 O7A C30A -40.2(17) 4 .
O7A Ca1 O7A C30A -40.2(17) 4 .
O9 Ca1 O7A C30A 117.6(17) 3_544 .
C30B Ca1 O7A C30A -69.0(18) 4 .
C30A Ca1 O7A C30A -67.8(16) 4 .
O3 Ca1 O7A Ca1 -61.1(2) . 3_544
O4 Ca1 O7A Ca1 50.81(12) 3_544 3_544
O8B Ca1 O7A Ca1 133.32(11) 4 3_544
O8A Ca1 O7A Ca1 133.32(11) 4 3_544
O9 Ca1 O7A Ca1 -113.62(12) . 3_544
O7B Ca1 O7A Ca1 -177.34(8) 4 3_544
O7A Ca1 O7A Ca1 -177.34(8) 4 3_544
O9 Ca1 O7A Ca1 -19.54(10) 3_544 3_544
C30B Ca1 O7A Ca1 153.8(3) 4 3_544
C30A Ca1 O7A Ca1 155.05(18) 4 3_544
O7A C30A O8A Ca1 -4.9(13) . 3_544
C28A C30A O8A Ca1 169.4(9) . 3_544
O5B C16B C17B C21B -7(2) . .
N2B C16B C17B C21B -178.4(12) . .
O5B C16B C17B C18B 178.8(14) . .
N2B C16B C17B C18B 7.8(18) . .
C21B C17B C18B C19B -178.4(12) . .
C16B C17B C18B C19B -4.5(17) . .
C21B C17B C18B C24B 0.7(18) . .
C16B C17B C18B C24B 174.7(13) . .
C17B C18B C19B C27B -177.4(12) . .
C24B C18B C19B C27B 3.5(17) . .
C17B C18B C19B C20B 2.4(16) . .
C24B C18B C19B C20B -176.7(12) . .
C27B C19B C20B O6B -5.0(18) . .
C18B C19B C20B O6B 175.2(11) . .
C27B C19B C20B N2B 175.7(11) . .
C18B C19B C20B N2B -4.1(16) . .
C18B C17B C21B C22B -1(2) . .
C16B C17B C21B C22B -174.8(15) . .
C17B C21B C22B C23B -3(2) . .
C21B C22B C23B C24B 7(2) . .
C22B C23B C24B C25B 179.2(14) . .
C22B C23B C24B C18B -7(2) . .
C17B C18B C24B C23B 3(2) . .
C19B C18B C24B C23B -177.5(12) . .
C17B C18B C24B C25B 177.4(12) . .
C19B C18B C24B C25B -3.5(18) . .
C23B C24B C25B C26B 173.1(17) . .
C18B C24B C25B C26B -1(2) . .
C24B C25B C26B C27B 5(3) . .
C18B C19B C27B C26B 1(2) . .
C20B C19B C27B C26B -179.2(15) . .
C25B C26B C27B C19B -4(3) . .
N2B C28B C30B Ca1 99(4) . 3_544
C29B C28B C30B Ca1 -132(3) . 3_544
O6B C20B N2B C16B -170.9(12) . .
C19B C20B N2B C16B 8.4(16) . .
O6B C20B N2B C28B 2.8(15) . .
C19B C20B N2B C28B -177.9(9) . .
O5B C16B N2B C20B 177.9(12) . .
C17B C16B N2B C20B -10.1(18) . .
O5B C16B N2B C28B 4.2(18) . .
C17B C16B N2B C28B 176.3(10) . .
C29B C28B N2B C20B -83.0(12) . .
C30B C28B N2B C20B 50.4(15) . .
C29B C28B N2B C16B 91.2(14) . .
C30B C28B N2B C16B -135.4(13) . .
O7A Ca1 O9 Ca1 -143.52(12) . 4
O3 Ca1 O9 Ca1 63.18(10) . 4
O4 Ca1 O9 Ca1 145.7(3) 3_544 4
O8B Ca1 O9 Ca1 -47.71(14) 4 4
O8A Ca1 O9 Ca1 -47.71(14) 4 4
O7B Ca1 O9 Ca1 -17.09(9) 4 4
O7A Ca1 O9 Ca1 -17.09(9) 4 4
O9 Ca1 O9 Ca1 142.34(8) 3_544 4
C30B Ca1 O9 Ca1 -28.8(4) 4 4
C30A Ca1 O9 Ca1 -31.5(3) 4 4
